data_2218319
loop_
_publ_author_name
'Holland, Jason P.'
'Barnard, Peter J.'
'Dilworth, Jonathan R.'
'Watkin, David J.'

_publ_section_title
(2-Hydroxyphenylimido-\k<i>N</i>)(methanolato-\k<i>O</i>)[2-(2-oxidobenzylideneamino)phenolato-\k^2^<i>O</i>,<i>N</i>,<i>O</i>'](triphenylphosphine-\k<i>P</i>)rhenium(V)
_journal_coeditor_code BR2071
_journal_issue 6
_journal_name_full 'Acta Crystallographica Section E'
_journal_page_first m773
_journal_paper_doi 10.1107/S1600536808010684
_journal_volume 64
_journal_year 2008
_chemical_formula_iupac '[Re (C6 H5 N O) (C13 H9 N O2) (C H3 O) (C18 H15 P)]'
_chemical_formula_moiety 'C38 H32 N2 O4 P1 Re1'
_chemical_formula_sum 'C38 H32 N2 O4 P Re'
_chemical_formula_weight 797.86
_chemical_name_systematic
;
(2-Hydroxyphenylimido-\kN)(methanolato-\kO)[2-(2-
oxidobenzylideneamino)phenolato-
\k^2^O,N,O'](triphenylphosphine-\kP)rhenium(V)
;
_space_group_IT_number 14
_symmetry_cell_setting monoclinic
_symmetry_space_group_name_Hall '-P 2yn'
_symmetry_space_group_name_H-M 'P 1 21/n 1'
_atom_sites_solution_hydrogens geom
_atom_sites_solution_primary direct
_audit_creation_method CRYSTALS_ver_12.85
_cell_angle_alpha 90
_cell_angle_beta 90.1597(4)
_cell_angle_gamma 90
_cell_formula_units_Z 8
_cell_length_a 10.0193(2)
_cell_length_b 32.9759(3)
_cell_length_c 19.4605(2)
_cell_measurement_reflns_used 56004
_cell_measurement_temperature 150
_cell_measurement_theta_max 28
_cell_measurement_theta_min 5
_cell_volume 6429.64(16)
_computing_cell_refinement 'DENZO/SCALEPACK (Otwinowski & Minor, 1997)'
_computing_data_collection 'COLLECT (Nonius, 2001).'
_computing_data_reduction 'DENZO/SCALEPACK (Otwinowski & Minor, 1997)'
_computing_molecular_graphics 'CAMERON (Watkin <i>et al.</i>,  1996)'
_computing_publication_material 'CRYSTALS (Betteridge <i>et al.</i>,  2003)'
_computing_structure_refinement 'CRYSTALS (Betteridge <i>et al.</i>,  2003)'
_computing_structure_solution 'SIR92 (Altomare <i>et al.</i>,  1994)'
_diffrn_ambient_temperature 150
_diffrn_measured_fraction_theta_full 0.970
_diffrn_measured_fraction_theta_max 0.941
_diffrn_measurement_device 'Nonius KappaCCD'
_diffrn_measurement_device_type Area
_diffrn_measurement_method \w
_diffrn_radiation_monochromator graphite
_diffrn_radiation_type 'Mo K\a'
_diffrn_radiation_wavelength 0.71073
_diffrn_reflns_av_R_equivalents 0.052
_diffrn_reflns_limit_h_max 12
_diffrn_reflns_limit_h_min -12
_diffrn_reflns_limit_k_max 42
_diffrn_reflns_limit_k_min -42
_diffrn_reflns_limit_l_max 25
_diffrn_reflns_limit_l_min -25
_diffrn_reflns_number 56004
_diffrn_reflns_theta_full 25.070
_diffrn_reflns_theta_max 27.549
_diffrn_reflns_theta_min 5.172
_diffrn_standards_number 0
_exptl_absorpt_coefficient_mu 3.874
_exptl_absorpt_correction_T_max 0.79
_exptl_absorpt_correction_T_min 0.39
_exptl_absorpt_correction_type multi-scan
_exptl_absorpt_process_details '(DENZO/SCALEPACK; Otwinowski & Minor, 1997)'
_exptl_crystal_colour 'dark brown'
_exptl_crystal_density_diffrn 1.648
_exptl_crystal_density_method 'not measured'
_exptl_crystal_description plate
_exptl_crystal_F_000 3168
_exptl_crystal_size_max 0.24
_exptl_crystal_size_mid 0.24
_exptl_crystal_size_min 0.06
_refine_diff_density_max 2.85
_refine_diff_density_min -3.36
_refine_ls_extinction_method None
_refine_ls_goodness_of_fit_ref 0.9892
_refine_ls_hydrogen_treatment constr
_refine_ls_matrix_type full
_refine_ls_number_parameters 847
_refine_ls_number_reflns 13952
_refine_ls_number_restraints 614
_refine_ls_R_factor_all 0.0674
_refine_ls_R_factor_gt 0.0457
_refine_ls_shift/su_max 0.001896
_refine_ls_structure_factor_coef Fsqd
_refine_ls_weighting_details
;
Method= Modified Sheldrick (2008)
w=1/[\s^2^(F^2^)+(0.01P)^2^+33.25P], where P=[max(Fo^2^,0) + 2Fc^2^]/3
;
_refine_ls_weighting_scheme calc
_refine_ls_wR_factor_all 0.0852
_refine_ls_wR_factor_gt 0.0788
_refine_ls_wR_factor_ref 0.0851
_reflns_number_gt 10958
_reflns_number_total 14195
_reflns_threshold_expression I>2\s(I)
_cod_data_source_file br2071.cif
_cod_data_source_block I
_cod_original_sg_symbol_H-M 'P 21/n'
_cod_original_formula_sum 'C38 H32 N2 O4 P1 Re1'
_cod_database_code 2218319
_cod_database_fobs_code 2218319

loop_
_symmetry_equiv_pos_as_xyz
x,y,z
-x,-y,-z
-x+1/2,y+1/2,-z+1/2
x+1/2,-y+1/2,z+1/2

loop_
_atom_site_type_symbol
_atom_site_label
_atom_site_fract_x
_atom_site_fract_y
_atom_site_fract_z
_atom_site_U_iso_or_equiv
_atom_site_adp_type
_atom_site_occupancy
_atom_site_disorder_assembly
_atom_site_disorder_group
Re Re1 0.335488(19) 0.426935(7) 0.267904(10) 0.0258 Uani 1.0000 . .
O O1 0.4009(3) 0.45761(11) 0.35638(18) 0.0311 Uani 1.0000 . .
C C1 0.5212(5) 0.44409(16) 0.3784(2) 0.0256 Uani 1.0000 . .
C C2 0.5808(5) 0.46241(18) 0.4355(3) 0.0354 Uani 1.0000 . .
C C3 0.7041(6) 0.4494(2) 0.4585(3) 0.0428 Uani 1.0000 . .
C C4 0.7718(6) 0.4188(2) 0.4258(3) 0.0450 Uani 1.0000 . .
C C5 0.7142(5) 0.40022(18) 0.3692(3) 0.0390 Uani 1.0000 . .
C C6 0.5893(5) 0.41223(17) 0.3462(3) 0.0295 Uani 1.0000 . .
N N1 0.5143(4) 0.39498(14) 0.2899(2) 0.0353 Uani 1.0000 . .
C C7 0.5504(6) 0.36392(18) 0.2578(3) 0.0394 Uani 1.0000 . .
C C8 0.4841(5) 0.34664(17) 0.1976(3) 0.0321 Uani 1.0000 . .
C C9 0.5415(6) 0.31020(18) 0.1743(3) 0.0401 Uani 1.0000 . .
C C10 0.4927(6) 0.2899(2) 0.1185(3) 0.0464 Uani 1.0000 . .
C C11 0.3827(7) 0.3060(2) 0.0845(3) 0.0476 Uani 1.0000 . .
C C12 0.3247(6) 0.34162(19) 0.1052(3) 0.0378 Uani 1.0000 . .
C C13 0.3724(5) 0.36310(17) 0.1623(3) 0.0332 Uani 1.0000 . .
O O2 0.3101(4) 0.39741(12) 0.17743(17) 0.0350 Uani 1.0000 . .
N N2 0.2287(4) 0.39752(13) 0.3194(2) 0.0242 Uani 1.0000 . .
C C14 0.1583(5) 0.37914(16) 0.3718(2) 0.0251 Uani 1.0000 . .
C C15 0.0806(5) 0.34454(16) 0.3589(3) 0.0311 Uani 1.0000 . .
C C16 0.0163(5) 0.32490(18) 0.4116(3) 0.0378 Uani 1.0000 . .
C C17 0.0291(5) 0.33928(18) 0.4783(3) 0.0363 Uani 1.0000 . .
C C18 0.1056(5) 0.37316(17) 0.4923(3) 0.0324 Uani 1.0000 . .
C C19 0.1705(5) 0.39350(16) 0.4391(2) 0.0255 Uani 1.0000 . .
O O3 0.2464(3) 0.42580(11) 0.45571(17) 0.0316 Uani 1.0000 . .
O O4 0.4528(3) 0.46395(12) 0.2215(2) 0.0390 Uani 1.0000 . .
C C20 0.5704(6) 0.4654(3) 0.1904(4) 0.0755 Uani 1.0000 . .
P P1 0.14834(12) 0.46856(4) 0.23254(6) 0.0235 Uani 1.0000 . .
C C21 0.0321(5) 0.43868(16) 0.1788(3) 0.0265 Uani 1.0000 . .
C C22 -0.0394(5) 0.40837(19) 0.2099(3) 0.0389 Uani 1.0000 . .
C C23 -0.1214(6) 0.3834(2) 0.1718(3) 0.0459 Uani 1.0000 . .
C C24 -0.1324(7) 0.3893(2) 0.1015(4) 0.0552 Uani 1.0000 . .
C C25 -0.0620(7) 0.4197(2) 0.0704(3) 0.0566 Uani 1.0000 . .
C C26 0.0197(6) 0.44445(19) 0.1090(3) 0.0393 Uani 1.0000 . .
C C27 0.1911(5) 0.51265(16) 0.1801(2) 0.0252 Uani 1.0000 . .
C C28 0.2798(5) 0.50819(18) 0.1253(2) 0.0313 Uani 1.0000 . .
C C29 0.3110(6) 0.54079(19) 0.0842(3) 0.0392 Uani 1.0000 . .
C C30 0.2544(6) 0.57833(19) 0.0968(3) 0.0418 Uani 1.0000 . .
C C31 0.1678(6) 0.58301(18) 0.1505(3) 0.0405 Uani 1.0000 . .
C C32 0.1367(5) 0.55041(17) 0.1929(3) 0.0331 Uani 1.0000 . .
C C33 0.0393(5) 0.48936(15) 0.2985(2) 0.0239 Uani 1.0000 . .
C C34 0.0928(5) 0.50044(16) 0.3615(2) 0.0274 Uani 1.0000 . .
C C35 0.0119(5) 0.51914(16) 0.4101(3) 0.0290 Uani 1.0000 . .
C C36 -0.1211(5) 0.52736(17) 0.3962(3) 0.0352 Uani 1.0000 . .
C C37 -0.1735(5) 0.51677(18) 0.3336(3) 0.0389 Uani 1.0000 . .
C C38 -0.0951(5) 0.49755(18) 0.2851(3) 0.0343 Uani 1.0000 . .
Re Re2 0.65712(2) 0.188938(7) 0.281907(11) 0.0288 Uani 1.0000 . .
O O5 0.7172(3) 0.23421(11) 0.35005(19) 0.0353 Uani 1.0000 . .
C C39 0.6234(5) 0.26209(16) 0.3650(3) 0.0270 Uani 1.0000 . .
C C40 0.6492(6) 0.29110(18) 0.4152(3) 0.0360 Uani 1.0000 . .
C C41 0.5526(7) 0.31904(18) 0.4336(3) 0.0496 Uani 1.0000 . .
C C42 0.4290(7) 0.3181(2) 0.4027(3) 0.0544 Uani 1.0000 . .
C C43 0.4026(6) 0.2901(2) 0.3520(3) 0.0497 Uani 1.0000 . .
C C44 0.4983(5) 0.26254(16) 0.3323(2) 0.0301 Uani 1.0000 . .
N N103 0.4943(5) 0.22937(17) 0.2813(3) 0.0279 Uani 0.7292 1 2
C C145 0.3975(7) 0.2261(2) 0.2390(3) 0.0316 Uani 0.7292 1 2
C C46 0.3818(5) 0.19131(16) 0.1954(3) 0.0307 Uani 1.0000 . .
C C47 0.2645(6) 0.1960(2) 0.1550(3) 0.0537 Uani 1.0000 . .
C C48 0.2186(7) 0.1650(3) 0.1142(3) 0.0669 Uani 1.0000 . .
C C49 0.2873(7) 0.1293(3) 0.1119(3) 0.0598 Uani 1.0000 . .
C C50 0.3991(6) 0.12388(19) 0.1494(3) 0.0389 Uani 1.0000 . .
C C51 0.4511(5) 0.15396(17) 0.1918(3) 0.0300 Uani 1.0000 . .
O O6 0.5628(3) 0.14568(11) 0.22653(19) 0.0342 Uani 1.0000 . .
N N4 0.7487(4) 0.21231(13) 0.2162(2) 0.0290 Uani 1.0000 . .
C C52 0.8353(5) 0.23423(16) 0.1770(3) 0.0268 Uani 1.0000 . .
C C53 0.8459(5) 0.22802(17) 0.1053(3) 0.0338 Uani 1.0000 . .
C C54 0.9336(6) 0.25030(18) 0.0662(3) 0.0376 Uani 1.0000 . .
C C55 1.0136(6) 0.27876(19) 0.0977(3) 0.0430 Uani 1.0000 . .
C C56 1.0058(6) 0.28569(19) 0.1671(3) 0.0411 Uani 1.0000 . .
C C57 0.9162(5) 0.26396(17) 0.2072(3) 0.0328 Uani 1.0000 . .
O O7 0.9078(4) 0.27265(13) 0.27508(19) 0.0496 Uani 1.0000 . .
O O8 0.5679(3) 0.16633(11) 0.36129(18) 0.0346 Uani 1.0000 . .
C C58 0.5740(6) 0.1690(2) 0.4332(3) 0.0454 Uani 1.0000 . .
P P2 0.84347(12) 0.14393(4) 0.30527(6) 0.0237 Uani 1.0000 . .
C C59 0.9067(5) 0.11364(16) 0.2334(2) 0.0245 Uani 1.0000 . .
C C60 0.8667(5) 0.12224(17) 0.1664(3) 0.0309 Uani 1.0000 . .
C C61 0.9140(6) 0.09914(18) 0.1123(3) 0.0351 Uani 1.0000 . .
C C62 0.9999(6) 0.06725(19) 0.1250(3) 0.0411 Uani 1.0000 . .
C C63 1.0381(5) 0.05808(18) 0.1910(3) 0.0390 Uani 1.0000 . .
C C64 0.9927(5) 0.08123(17) 0.2453(3) 0.0309 Uani 1.0000 . .
C C65 0.8028(5) 0.10430(16) 0.3673(2) 0.0270 Uani 1.0000 . .
C C66 0.7012(5) 0.07760(18) 0.3496(3) 0.0353 Uani 1.0000 . .
C C67 0.6680(6) 0.04605(18) 0.3925(3) 0.0396 Uani 1.0000 . .
C C68 0.7342(6) 0.0408(2) 0.4543(3) 0.0434 Uani 1.0000 . .
C C69 0.8325(6) 0.0677(2) 0.4733(3) 0.0488 Uani 1.0000 . .
C C70 0.8689(5) 0.0992(2) 0.4296(3) 0.0396 Uani 1.0000 . .
C C71 0.9885(5) 0.16904(16) 0.3422(2) 0.0262 Uani 1.0000 . .
C C72 0.9667(5) 0.19405(19) 0.3990(3) 0.0372 Uani 1.0000 . .
C C73 1.0719(6) 0.2129(2) 0.4330(3) 0.0434 Uani 1.0000 . .
C C74 1.2007(6) 0.20680(19) 0.4107(3) 0.0421 Uani 1.0000 . .
C C75 1.2234(6) 0.18277(18) 0.3542(3) 0.0389 Uani 1.0000 . .
C C76 1.1182(5) 0.16410(16) 0.3200(3) 0.0293 Uani 1.0000 . .
H H31 0.2729 0.4390 0.4232 0.0514 Uiso 1.0000 . .
H H71 0.8482 0.2609 0.2969 0.0742 Uiso 1.0000 . .
H H21 0.5361 0.4835 0.4581 0.0421 Uiso 1.0000 . .
H H2452 0.7422 0.4617 0.4979 0.0513 Uiso 1.0000 . .
H H41 0.8558 0.4108 0.4413 0.0530 Uiso 1.0000 . .
H H51 0.7582 0.3798 0.3462 0.0462 Uiso 1.0000 . .
H H2453 0.6262 0.3499 0.2742 0.0481 Uiso 1.0000 . .
H H91 0.6156 0.2996 0.1981 0.0502 Uiso 1.0000 . .
H H101 0.5316 0.2660 0.1036 0.0590 Uiso 1.0000 . .
H H111 0.3473 0.2922 0.0470 0.0569 Uiso 1.0000 . .
H H121 0.2513 0.3519 0.0807 0.0441 Uiso 1.0000 . .
H H151 0.0713 0.3344 0.3140 0.0389 Uiso 1.0000 . .
H H161 -0.0335 0.3020 0.4020 0.0459 Uiso 1.0000 . .
H H171 -0.0163 0.3258 0.5138 0.0437 Uiso 1.0000 . .
H H181 0.1145 0.3827 0.5369 0.0393 Uiso 1.0000 . .
H H201 0.5826 0.4920 0.1712 0.1122 Uiso 1.0000 . .
H H203 0.6414 0.4601 0.2221 0.1121 Uiso 1.0000 . .
H H202 0.5735 0.4457 0.1541 0.1123 Uiso 1.0000 . .
H H221 -0.0325 0.4045 0.2577 0.0491 Uiso 1.0000 . .
H H231 -0.1684 0.3625 0.1935 0.0549 Uiso 1.0000 . .
H H241 -0.1880 0.3727 0.0751 0.0649 Uiso 1.0000 . .
H H251 -0.0692 0.4241 0.0227 0.0711 Uiso 1.0000 . .
H H261 0.0650 0.4652 0.0869 0.0453 Uiso 1.0000 . .
H H281 0.3180 0.4826 0.1170 0.0376 Uiso 1.0000 . .
H H291 0.3679 0.5379 0.0470 0.0482 Uiso 1.0000 . .
H H301 0.2756 0.6000 0.0681 0.0522 Uiso 1.0000 . .
H H311 0.1293 0.6082 0.1579 0.0514 Uiso 1.0000 . .
H H321 0.0796 0.5539 0.2306 0.0399 Uiso 1.0000 . .
H H341 0.1833 0.4956 0.3710 0.0337 Uiso 1.0000 . .
H H351 0.0468 0.5264 0.4526 0.0330 Uiso 1.0000 . .
H H361 -0.1752 0.5396 0.4293 0.0436 Uiso 1.0000 . .
H H371 -0.2608 0.5223 0.3240 0.0449 Uiso 1.0000 . .
H H381 -0.1322 0.4902 0.2428 0.0404 Uiso 1.0000 . .
H H401 0.7335 0.2919 0.4368 0.0421 Uiso 1.0000 . .
H H411 0.5731 0.3383 0.4667 0.0648 Uiso 1.0000 . .
H H421 0.3643 0.3361 0.4165 0.0589 Uiso 1.0000 . .
H H431 0.3196 0.2898 0.3310 0.0620 Uiso 1.0000 . .
H H471 0.2176 0.2202 0.1557 0.0651 Uiso 1.0000 . .
H H481 0.1399 0.1688 0.0885 0.0800 Uiso 1.0000 . .
H H491 0.2579 0.1081 0.0835 0.0719 Uiso 1.0000 . .
H H501 0.4457 0.0993 0.1478 0.0450 Uiso 1.0000 . .
H H531 0.7926 0.2084 0.0845 0.0392 Uiso 1.0000 . .
H H541 0.9359 0.2465 0.0180 0.0459 Uiso 1.0000 . .
H H551 1.0748 0.2937 0.0719 0.0517 Uiso 1.0000 . .
H H561 1.0616 0.3051 0.1869 0.0487 Uiso 1.0000 . .
H H582 0.4868 0.1631 0.4514 0.0674 Uiso 1.0000 . .
H H581 0.6012 0.1960 0.4479 0.0674 Uiso 1.0000 . .
H H583 0.6377 0.1494 0.4513 0.0672 Uiso 1.0000 . .
H H601 0.8080 0.1438 0.1584 0.0379 Uiso 1.0000 . .
H H611 0.8878 0.1054 0.0679 0.0419 Uiso 1.0000 . .
H H621 1.0312 0.0518 0.0883 0.0500 Uiso 1.0000 . .
H H631 1.0949 0.0363 0.1987 0.0452 Uiso 1.0000 . .
H H641 1.0190 0.0747 0.2903 0.0345 Uiso 1.0000 . .
H H661 0.6552 0.0811 0.3079 0.0415 Uiso 1.0000 . .
H H671 0.6011 0.0278 0.3799 0.0469 Uiso 1.0000 . .
H H681 0.7119 0.0192 0.4826 0.0540 Uiso 1.0000 . .
H H691 0.8739 0.0645 0.5156 0.0578 Uiso 1.0000 . .
H H701 0.9377 0.1165 0.4424 0.0458 Uiso 1.0000 . .
H H721 0.8809 0.1986 0.4147 0.0439 Uiso 1.0000 . .
H H731 1.0535 0.2295 0.4703 0.0488 Uiso 1.0000 . .
H H741 1.2725 0.2186 0.4343 0.0527 Uiso 1.0000 . .
H H751 1.3101 0.1788 0.3386 0.0487 Uiso 1.0000 . .
H H761 1.1369 0.1476 0.2821 0.0347 Uiso 1.0000 . .
N N203 0.4631(14) 0.2133(4) 0.2461(7) 0.0287 Uani 0.2708 1 1
C C245 0.4222(16) 0.2442(5) 0.2775(7) 0.0289 Uani 0.2708 1 1
H H1451 0.3334 0.2472 0.2359 0.0398 Uiso 0.7292 1 2
H H2451 0.3385 0.2555 0.2647 0.0398 Uiso 0.2708 1 1

loop_
_atom_site_aniso_label
_atom_site_aniso_U_11
_atom_site_aniso_U_22
_atom_site_aniso_U_33
_atom_site_aniso_U_12
_atom_site_aniso_U_13
_atom_site_aniso_U_23
Re1 0.02088(10) 0.03125(12) 0.02539(11) 0.00382(9) 0.00238(8) 0.00394(9)
O1 0.0259(18) 0.030(2) 0.037(2) -0.0006(15) -0.0077(15) 0.0008(16)
C1 0.020(2) 0.030(3) 0.027(3) -0.004(2) -0.0071(19) 0.007(2)
C2 0.037(3) 0.038(3) 0.031(3) -0.006(2) 0.000(2) -0.004(2)
C3 0.038(3) 0.061(4) 0.029(3) -0.015(3) -0.011(2) 0.007(3)
C4 0.029(3) 0.051(4) 0.054(4) -0.001(2) -0.007(2) 0.016(3)
C5 0.032(3) 0.037(3) 0.048(3) 0.006(2) 0.003(2) 0.008(2)
C6 0.028(3) 0.032(3) 0.029(3) -0.006(2) -0.002(2) 0.004(2)
N1 0.035(2) 0.036(3) 0.035(2) 0.003(2) 0.0063(19) 0.005(2)
C7 0.043(3) 0.036(3) 0.040(3) 0.005(2) 0.013(2) 0.006(2)
C8 0.036(3) 0.034(3) 0.027(3) -0.005(2) 0.003(2) -0.001(2)
C9 0.045(3) 0.039(3) 0.036(3) 0.005(2) 0.008(2) 0.007(2)
C10 0.060(4) 0.042(4) 0.036(3) 0.013(3) 0.012(3) -0.003(2)
C11 0.061(4) 0.052(4) 0.030(3) -0.001(3) 0.005(3) -0.012(3)
C12 0.037(3) 0.051(4) 0.025(3) 0.003(2) 0.004(2) 0.002(2)
C13 0.041(3) 0.031(3) 0.028(3) 0.001(2) 0.013(2) 0.001(2)
O2 0.039(2) 0.040(2) 0.0260(19) 0.0152(17) 0.0013(15) -0.0028(16)
N2 0.019(2) 0.030(2) 0.024(2) 0.0037(17) -0.0035(16) -0.0042(17)
C14 0.021(2) 0.029(3) 0.025(2) 0.002(2) 0.0053(19) 0.000(2)
C15 0.028(3) 0.032(3) 0.034(3) -0.001(2) 0.005(2) -0.003(2)
C16 0.029(3) 0.037(3) 0.047(3) -0.007(2) 0.007(2) 0.000(2)
C17 0.035(3) 0.035(3) 0.039(3) 0.002(2) 0.009(2) 0.006(2)
C18 0.033(3) 0.038(3) 0.026(3) 0.003(2) 0.005(2) -0.003(2)
C19 0.022(2) 0.027(3) 0.027(3) 0.002(2) 0.0003(19) 0.002(2)
O3 0.0334(19) 0.036(2) 0.0252(18) -0.0073(16) 0.0014(15) -0.0004(16)
O4 0.0212(18) 0.047(2) 0.049(2) 0.0023(16) 0.0080(16) 0.0198(18)
C20 0.036(3) 0.093(5) 0.098(5) 0.011(3) 0.013(3) 0.042(3)
P1 0.0205(6) 0.0314(8) 0.0185(6) 0.0014(5) -0.0006(5) -0.0006(6)
C21 0.020(2) 0.033(3) 0.026(3) 0.004(2) -0.0038(19) -0.008(2)
C22 0.028(3) 0.049(4) 0.040(3) 0.000(2) -0.009(2) 0.003(2)
C23 0.039(3) 0.042(4) 0.058(4) -0.009(2) 0.004(3) -0.004(3)
C24 0.050(4) 0.058(4) 0.058(4) -0.015(3) -0.015(3) -0.021(3)
C25 0.067(4) 0.071(5) 0.032(3) -0.013(3) -0.012(3) -0.013(3)
C26 0.045(3) 0.044(3) 0.029(3) -0.007(2) -0.007(2) -0.003(2)
C27 0.023(2) 0.030(3) 0.022(2) 0.001(2) -0.0038(19) 0.001(2)
C28 0.028(3) 0.044(3) 0.022(2) -0.001(2) -0.006(2) 0.000(2)
C29 0.040(3) 0.052(4) 0.025(3) -0.013(3) -0.001(2) 0.001(2)
C30 0.050(3) 0.037(3) 0.038(3) -0.011(3) -0.008(2) 0.011(2)
C31 0.043(3) 0.027(3) 0.052(3) -0.001(2) -0.004(3) 0.005(2)
C32 0.031(3) 0.034(3) 0.034(3) 0.000(2) 0.001(2) -0.002(2)
C33 0.024(2) 0.027(3) 0.021(2) 0.0042(19) 0.0030(19) 0.0036(19)
C34 0.028(3) 0.032(3) 0.022(2) 0.001(2) -0.002(2) 0.001(2)
C35 0.037(3) 0.030(3) 0.021(2) -0.001(2) -0.002(2) -0.005(2)
C36 0.040(3) 0.036(3) 0.030(3) 0.004(2) 0.011(2) -0.003(2)
C37 0.027(3) 0.046(4) 0.044(3) 0.007(2) 0.009(2) -0.002(2)
C38 0.029(3) 0.047(3) 0.027(3) 0.004(2) -0.002(2) -0.002(2)
Re2 0.02128(11) 0.03115(13) 0.03394(12) 0.00348(9) 0.00380(8) 0.00742(10)
O5 0.0309(19) 0.036(2) 0.040(2) 0.0039(16) 0.0085(16) 0.0016(17)
C39 0.026(3) 0.029(3) 0.026(3) -0.002(2) 0.005(2) -0.002(2)
C40 0.037(3) 0.041(3) 0.030(3) -0.013(2) 0.001(2) -0.002(2)
C41 0.085(4) 0.029(3) 0.036(3) -0.011(3) 0.016(3) -0.010(2)
C42 0.060(4) 0.050(4) 0.054(4) 0.030(3) 0.019(3) 0.015(3)
C43 0.041(3) 0.065(4) 0.043(3) 0.014(3) 0.001(2) 0.021(3)
C44 0.033(2) 0.030(2) 0.027(2) -0.0051(19) -0.0010(18) 0.0018(18)
N103 0.027(2) 0.026(3) 0.031(2) 0.0012(19) 0.0012(19) 0.0043(19)
C145 0.032(3) 0.029(3) 0.034(3) 0.003(2) -0.002(2) 0.001(2)
C46 0.032(2) 0.030(2) 0.030(2) -0.0026(19) -0.0023(18) 0.0005(18)
C47 0.041(3) 0.069(4) 0.051(4) 0.022(3) 0.008(3) 0.024(3)
C48 0.036(3) 0.127(6) 0.038(3) -0.022(3) -0.020(3) 0.010(3)
C49 0.061(4) 0.089(5) 0.029(3) -0.041(3) 0.003(3) -0.011(3)
C50 0.046(3) 0.040(3) 0.031(3) -0.008(2) 0.009(2) -0.008(2)
C51 0.025(3) 0.039(3) 0.026(3) -0.005(2) 0.000(2) 0.004(2)
O6 0.0297(19) 0.030(2) 0.043(2) -0.0045(15) -0.0053(16) 0.0109(16)
N4 0.025(2) 0.032(3) 0.030(2) 0.0013(18) 0.0009(17) 0.0028(18)
C52 0.027(3) 0.024(3) 0.030(3) 0.005(2) -0.001(2) 0.005(2)
C53 0.035(3) 0.032(3) 0.034(3) -0.002(2) -0.004(2) 0.001(2)
C54 0.043(3) 0.043(3) 0.028(3) 0.004(2) 0.007(2) 0.008(2)
C55 0.044(3) 0.047(4) 0.038(3) -0.004(3) 0.012(2) 0.011(2)
C56 0.037(3) 0.040(3) 0.047(3) -0.011(2) 0.005(2) 0.002(2)
C57 0.036(3) 0.031(3) 0.031(3) -0.003(2) 0.009(2) -0.002(2)
O7 0.056(3) 0.057(3) 0.036(2) -0.027(2) 0.0111(18) -0.0117(19)
O8 0.0298(19) 0.037(2) 0.037(2) 0.0049(16) 0.0123(15) 0.0092(16)
C58 0.043(3) 0.058(4) 0.036(3) 0.012(3) 0.012(2) 0.005(3)
P2 0.0213(6) 0.0301(8) 0.0197(6) 0.0015(5) -0.0002(5) -0.0002(5)
C59 0.022(2) 0.029(3) 0.023(2) 0.000(2) 0.0010(19) -0.003(2)
C60 0.030(3) 0.036(3) 0.026(3) -0.005(2) -0.001(2) -0.001(2)
C61 0.042(3) 0.046(3) 0.018(2) -0.009(2) 0.002(2) -0.005(2)
C62 0.038(3) 0.047(4) 0.038(3) -0.014(2) 0.012(2) -0.019(2)
C63 0.029(3) 0.036(3) 0.052(3) 0.005(2) 0.002(2) -0.012(2)
C64 0.027(3) 0.037(3) 0.029(3) 0.003(2) -0.003(2) -0.001(2)
C65 0.024(2) 0.033(3) 0.024(2) 0.002(2) -0.0009(19) 0.000(2)
C66 0.035(3) 0.041(3) 0.030(3) 0.001(2) -0.003(2) 0.007(2)
C67 0.045(3) 0.038(3) 0.036(3) -0.009(2) 0.001(2) 0.005(2)
C68 0.050(3) 0.047(4) 0.034(3) 0.002(3) 0.002(2) 0.016(2)
C69 0.038(3) 0.076(4) 0.032(3) -0.005(3) -0.002(2) 0.017(3)
C70 0.030(3) 0.055(4) 0.033(3) -0.002(2) -0.006(2) 0.009(2)
C71 0.030(3) 0.026(3) 0.022(2) -0.001(2) -0.0020(19) 0.002(2)
C72 0.029(3) 0.054(4) 0.028(3) -0.002(2) -0.002(2) -0.010(2)
C73 0.044(3) 0.054(4) 0.032(3) -0.002(3) -0.005(2) -0.016(2)
C74 0.039(3) 0.045(4) 0.042(3) -0.012(2) -0.007(2) 0.001(3)
C75 0.030(3) 0.039(3) 0.048(3) -0.008(2) 0.006(2) 0.004(2)
C76 0.027(3) 0.030(3) 0.031(3) -0.004(2) 0.006(2) 0.001(2)
N203 0.029(3) 0.028(4) 0.029(3) 0.001(3) -0.001(3) 0.002(3)
C245 0.031(4) 0.029(4) 0.027(3) -0.002(3) -0.002(3) 0.001(3)

loop_
_atom_type_symbol
_atom_type_scat_dispersion_real
_atom_type_scat_dispersion_imag
_atom_type_scat_source
C 0.0033 0.0016 'International Tables Vol C 4.2.6.8 and 6.1.1.4'
H 0.0000 0.0000 'International Tables Vol C 4.2.6.8 and 6.1.1.4'
N 0.0061 0.0033 'International Tables Vol C 4.2.6.8 and 6.1.1.4'
O 0.0106 0.0060 'International Tables Vol C 4.2.6.8 and 6.1.1.4'
P 0.1023 0.0942 'International Tables Vol C 4.2.6.8 and 6.1.1.4'
Re -1.0185 7.2310 'International Tables Vol C 4.2.6.8 and 6.1.1.4'

loop_
_geom_angle_atom_site_label_1
_geom_angle_atom_site_label_2
_geom_angle_atom_site_label_3
_geom_angle
_geom_angle_publ_flag
O1 Re1 N1 79.17(16) no
O1 Re1 O2 168.92(14) no
N1 Re1 O2 92.33(16) no
O1 Re1 N2 89.27(16) no
N1 Re1 N2 97.22(17) no
O2 Re1 N2 98.93(17) no
O1 Re1 O4 83.63(16) no
N1 Re1 O4 83.85(16) no
O2 Re1 O4 88.43(16) no
N2 Re1 O4 172.49(18) no
O1 Re1 P1 101.51(10) no
N1 Re1 P1 172.60(12) no
O2 Re1 P1 86.01(10) no
N2 Re1 P1 90.16(13) no
O4 Re1 P1 88.90(11) no
Re1 O1 C1 112.1(3) no
O1 C1 C2 119.2(5) no
O1 C1 C6 122.6(4) no
C2 C1 C6 118.2(5) no
C1 C2 C3 120.2(5) no
C1 C2 H21 119.4 no
C3 C2 H21 120.4 no
C2 C3 C4 121.4(5) no
C2 C3 H2452 119.1 no
C4 C3 H2452 119.5 no
C3 C4 C5 119.2(5) no
C3 C4 H41 120.4 no
C5 C4 H41 120.3 no
C4 C5 C6 120.2(6) no
C4 C5 H51 120.7 no
C6 C5 H51 119.0 no
C1 C6 C5 120.7(5) no
C1 C6 N1 112.5(4) no
C5 C6 N1 126.9(5) no
Re1 N1 C6 113.3(3) no
Re1 N1 C7 123.3(4) no
C6 N1 C7 123.4(5) no
N1 C7 C8 126.0(6) no
N1 C7 H2453 117.7 no
C8 C7 H2453 116.3 no
C7 C8 C9 113.9(5) no
C7 C8 C13 126.6(5) no
C9 C8 C13 119.5(5) no
C8 C9 C10 121.9(6) no
C8 C9 H91 118.8 no
C10 C9 H91 119.2 no
C9 C10 C11 118.3(6) no
C9 C10 H101 121.1 no
C11 C10 H101 120.6 no
C10 C11 C12 121.5(6) no
C10 C11 H111 119.3 no
C12 C11 H111 119.2 no
C11 C12 C13 121.5(6) no
C11 C12 H121 119.4 no
C13 C12 H121 119.0 no
C8 C13 C12 117.2(5) no
C8 C13 O2 126.1(5) no
C12 C13 O2 116.7(5) no
Re1 O2 C13 123.0(3) no
Re1 N2 C14 167.1(4) no
N2 C14 C15 120.6(4) no
N2 C14 C19 120.0(4) no
C15 C14 C19 119.3(5) no
C14 C15 C16 120.7(5) no
C14 C15 H151 120.6 no
C16 C15 H151 118.7 no
C15 C16 C17 119.7(5) no
C15 C16 H161 119.3 no
C17 C16 H161 121.1 no
C16 C17 C18 120.7(5) no
C16 C17 H171 118.9 no
C18 C17 H171 120.5 no
C17 C18 C19 120.1(5) no
C17 C18 H181 120.8 no
C19 C18 H181 119.1 no
C14 C19 C18 119.5(5) no
C14 C19 O3 122.7(4) no
C18 C19 O3 117.8(4) no
C19 O3 H31 115.0 no
Re1 O4 C20 141.5(4) no
O4 C20 H201 108.9 no
O4 C20 H203 111.0 no
H201 C20 H203 108.9 no
O4 C20 H202 110.0 no
H201 C20 H202 109.0 no
H203 C20 H202 109.0 no
Re1 P1 C21 110.18(17) no
Re1 P1 C27 115.27(16) no
C21 P1 C27 104.9(2) no
Re1 P1 C33 118.60(16) no
C21 P1 C33 102.8(2) no
C27 P1 C33 103.6(2) no
P1 C21 C22 117.9(4) no
P1 C21 C26 122.7(4) no
C22 C21 C26 119.4(5) no
C21 C22 C23 120.6(5) no
C21 C22 H221 119.9 no
C23 C22 H221 119.5 no
C22 C23 C24 119.5(6) no
C22 C23 H231 119.8 no
C24 C23 H231 120.6 no
C23 C24 C25 120.0(6) no
C23 C24 H241 120.5 no
C25 C24 H241 119.5 no
C24 C25 C26 119.9(6) no
C24 C25 H251 120.7 no
C26 C25 H251 119.4 no
C25 C26 C21 120.5(6) no
C25 C26 H261 118.4 no
C21 C26 H261 121.1 no
P1 C27 C28 119.5(4) no
P1 C27 C32 121.5(4) no
C28 C27 C32 119.0(5) no
C27 C28 C29 120.5(5) no
C27 C28 H281 119.0 no
C29 C28 H281 120.5 no
C28 C29 C30 120.1(5) no
C28 C29 H291 121.0 no
C30 C29 H291 118.9 no
C29 C30 C31 119.9(5) no
C29 C30 H301 119.0 no
C31 C30 H301 121.1 no
C30 C31 C32 120.6(6) no
C30 C31 H311 119.0 no
C32 C31 H311 120.3 no
C31 C32 C27 119.9(5) no
C31 C32 H321 120.6 no
C27 C32 H321 119.5 no
P1 C33 C34 119.4(4) no
P1 C33 C38 121.4(4) no
C34 C33 C38 119.0(5) no
C33 C34 C35 119.6(5) no
C33 C34 H341 120.0 no
C35 C34 H341 120.4 no
C34 C35 C36 121.0(5) no
C34 C35 H351 120.0 no
C36 C35 H351 118.9 no
C35 C36 C37 119.3(5) no
C35 C36 H361 120.7 no
C37 C36 H361 120.0 no
C36 C37 C38 120.4(5) no
C36 C37 H371 119.7 no
C38 C37 H371 119.9 no
C33 C38 C37 120.7(5) no
C33 C38 H381 119.7 no
C37 C38 H381 119.6 no
O5 Re2 O6 168.12(14) no
O5 Re2 N4 89.90(17) no
O6 Re2 N4 99.58(17) no
O5 Re2 O8 84.34(15) no
O6 Re2 O8 86.41(15) no
N4 Re2 O8 173.86(18) no
O5 Re2 P2 95.64(10) no
O6 Re2 P2 91.53(11) no
N4 Re2 P2 90.08(14) no
O8 Re2 P2 88.38(11) no
O5 Re2 N203 101.1(3) no
O6 Re2 N203 71.3(3) no
N4 Re2 N203 94.1(4) no
O8 Re2 N203 89.1(4) no
P2 Re2 N203 162.8(3) no
O5 Re2 N103 76.85(17) no
O5 Re2 O6 168.12(14) no
N103 Re2 O6 94.75(18) no
O5 Re2 N4 89.90(17) no
N103 Re2 N4 97.1(2) no
O6 Re2 N4 99.58(17) no
O5 Re2 O8 84.34(15) no
N103 Re2 O8 83.63(19) no
O6 Re2 O8 86.41(15) no
N4 Re2 O8 173.86(18) no
O5 Re2 P2 95.64(10) no
N103 Re2 P2 169.50(15) no
O6 Re2 P2 91.53(11) no
N4 Re2 P2 90.08(14) no
O8 Re2 P2 88.38(11) no
Re2 O5 C39 115.3(3) no
O5 C39 C40 119.6(5) no
O5 C39 C44 122.1(5) no
C40 C39 C44 118.3(5) no
C39 C40 C41 120.7(5) no
C39 C40 H401 119.8 no
C41 C40 H401 119.5 no
C40 C41 C42 120.1(6) no
C40 C41 H411 118.8 no
C42 C41 H411 121.1 no
C41 C42 C43 119.9(6) no
C41 C42 H421 119.5 no
C43 C42 H421 120.6 no
C42 C43 C44 120.7(6) no
C42 C43 H431 119.5 no
C44 C43 H431 119.8 no
C39 C44 C43 120.1(5) no
C39 C44 C245 143.1(8) no
C43 C44 C245 96.7(8) no
C39 C44 C43 120.1(5) no
C39 C44 N103 108.6(5) no
C43 C44 N103 131.2(5) no
C44 N103 Re2 116.4(4) no
C44 N103 C145 121.1(5) no
Re2 N103 C145 122.5(5) no
N103 C145 C46 122.1(6) no
N103 C145 H1451 119.4 no
C46 C145 H1451 118.4 no
C47 C46 C51 118.2(5) no
C47 C46 N203 140.8(8) no
C51 C46 N203 101.0(7) no
C145 C46 C47 109.3(5) no
C145 C46 C51 132.2(5) no
C47 C46 C51 118.2(5) no
C46 C47 C48 121.0(6) no
C46 C47 H471 120.3 no
C48 C47 H471 118.7 no
C47 C48 C49 119.5(6) no
C47 C48 H481 119.1 no
C49 C48 H481 121.3 no
C48 C49 C50 121.0(6) no
C48 C49 H491 120.3 no
C50 C49 H491 118.7 no
C49 C50 C51 122.5(6) no
C49 C50 H501 120.7 no
C51 C50 H501 116.8 no
C46 C51 C50 117.9(5) no
C46 C51 O6 124.3(5) no
C50 C51 O6 117.8(5) no
Re2 O6 C51 121.1(3) no
Re2 N4 C52 167.3(4) no
N4 C52 C53 121.7(5) no
N4 C52 C57 120.2(5) no
C53 C52 C57 118.1(5) no
C52 C53 C54 121.2(5) no
C52 C53 H531 119.0 no
C54 C53 H531 119.7 no
C53 C54 C55 119.3(5) no
C53 C54 H541 119.7 no
C55 C54 H541 121.0 no
C54 C55 C56 121.1(5) no
C54 C55 H551 120.3 no
C56 C55 H551 118.6 no
C55 C56 C57 120.4(6) no
C55 C56 H561 119.0 no
C57 C56 H561 120.6 no
C52 C57 C56 119.9(5) no
C52 C57 O7 121.4(5) no
C56 C57 O7 118.7(5) no
C57 O7 H71 116.5 no
Re2 O8 C58 138.8(4) no
O8 C58 H582 108.4 no
O8 C58 H581 111.3 no
H582 C58 H581 109.4 no
O8 C58 H583 110.2 no
H582 C58 H583 109.0 no
H581 C58 H583 108.5 no
Re2 P2 C59 117.23(16) no
Re2 P2 C65 112.86(16) no
C59 P2 C65 101.1(2) no
Re2 P2 C71 114.13(17) no
C59 P2 C71 105.8(2) no
C65 P2 C71 104.1(2) no
P2 C59 C60 120.3(4) no
P2 C59 C64 120.4(4) no
C60 C59 C64 119.3(5) no
C59 C60 C61 120.1(5) no
C59 C60 H601 119.3 no
C61 C60 H601 120.6 no
C60 C61 C62 119.9(5) no
C60 C61 H611 119.4 no
C62 C61 H611 120.8 no
C61 C62 C63 120.5(5) no
C61 C62 H621 119.3 no
C63 C62 H621 120.2 no
C62 C63 C64 120.1(5) no
C62 C63 H631 119.4 no
C64 C63 H631 120.5 no
C59 C64 C63 120.1(5) no
C59 C64 H641 120.3 no
C63 C64 H641 119.6 no
P2 C65 C66 117.1(4) no
P2 C65 C70 123.8(4) no
C66 C65 C70 119.1(5) no
C65 C66 C67 120.5(5) no
C65 C66 H661 119.6 no
C67 C66 H661 119.9 no
C66 C67 C68 120.4(6) no
C66 C67 H671 120.2 no
C68 C67 H671 119.4 no
C67 C68 C69 119.7(6) no
C67 C68 H681 119.7 no
C69 C68 H681 120.6 no
C68 C69 C70 120.4(5) no
C68 C69 H691 118.9 no
C70 C69 H691 120.7 no
C69 C70 C65 119.8(5) no
C69 C70 H701 119.4 no
C65 C70 H701 120.8 no
P2 C71 C72 117.1(4) no
P2 C71 C76 125.1(4) no
C72 C71 C76 117.8(5) no
C71 C72 C73 121.4(5) no
C71 C72 H721 120.3 no
C73 C72 H721 118.3 no
C72 C73 C74 119.7(5) no
C72 C73 H731 119.0 no
C74 C73 H731 121.3 no
C73 C74 C75 119.5(5) no
C73 C74 H741 120.2 no
C75 C74 H741 120.2 no
C74 C75 C76 120.8(5) no
C74 C75 H751 120.0 no
C76 C75 H751 119.3 no
C75 C76 C71 120.8(5) no
C75 C76 H761 118.8 no
C71 C76 H761 120.4 no
Re2 N203 C46 121.1(8) no
Re2 N203 C245 115.4(9) no
C46 N203 C245 123.0(11) no
C44 C245 N203 121.8(12) no
C44 C245 H2451 119.5 no
N203 C245 H2451 118.7 no

loop_
_geom_bond_atom_site_label_1
_geom_bond_atom_site_label_2
_geom_bond_distance
_geom_bond_publ_flag
Re1 O1 2.100(3) no
Re1 N1 2.122(5) no
Re1 O2 2.027(3) no
Re1 N2 1.760(4) no
Re1 O4 1.921(3) no
Re1 P1 2.4220(13) no
O1 C1 1.354(6) no
C1 C2 1.396(7) no
C1 C6 1.401(7) no
C2 C3 1.382(8) no
C2 H21 0.939 no
C3 C4 1.372(9) no
C3 H2452 0.947 no
C4 C5 1.386(8) no
C4 H41 0.931 no
C5 C6 1.386(7) no
C5 H51 0.922 no
C6 N1 1.444(7) no
N1 C7 1.254(7) no
C7 C8 1.461(8) no
C7 H2453 0.945 no
C8 C9 1.408(8) no
C8 C13 1.420(8) no
C9 C10 1.365(8) no
C9 H91 0.941 no
C10 C11 1.389(9) no
C10 H101 0.924 no
C11 C12 1.373(8) no
C11 H111 0.929 no
C12 C13 1.400(8) no
C12 H121 0.938 no
C13 O2 1.326(6) no
N2 C14 1.381(6) no
C14 C15 1.403(7) no
C14 C19 1.398(7) no
C15 C16 1.374(7) no
C15 H151 0.939 no
C16 C17 1.388(8) no
C16 H161 0.923 no
C17 C18 1.381(8) no
C17 H171 0.938 no
C18 C19 1.396(7) no
C18 H181 0.927 no
C19 O3 1.347(6) no
O3 H31 0.814 no
O4 C20 1.327(7) no
C20 H201 0.961 no
C20 H203 0.957 no
C20 H202 0.959 no
P1 C21 1.848(5) no
P1 C27 1.828(5) no
P1 C33 1.822(5) no
C21 C22 1.371(8) no
C21 C26 1.376(7) no
C22 C23 1.377(8) no
C22 H221 0.941 no
C23 C24 1.386(9) no
C23 H231 0.935 no
C24 C25 1.369(9) no
C24 H241 0.934 no
C25 C26 1.378(8) no
C25 H251 0.942 no
C26 H261 0.926 no
C27 C28 1.398(7) no
C27 C32 1.382(7) no
C28 C29 1.377(8) no
C28 H281 0.940 no
C29 C30 1.384(8) no
C29 H291 0.926 no
C30 C31 1.368(8) no
C30 H301 0.932 no
C31 C32 1.392(8) no
C31 H311 0.928 no
C32 H321 0.937 no
C33 C34 1.387(7) no
C33 C38 1.397(7) no
C34 C35 1.391(7) no
C34 H341 0.938 no
C35 C36 1.386(7) no
C35 H351 0.929 no
C36 C37 1.372(8) no
C36 H361 0.934 no
C37 C38 1.384(7) no
C37 H371 0.912 no
C38 H381 0.934 no
Re2 O5 2.084(4) no
Re2 O6 2.021(4) no
Re2 N4 1.754(4) no
Re2 O8 1.936(3) no
Re2 P2 2.4272(13) no
Re2 N203 2.214(14) no
Re2 O5 2.084(4) no
Re2 N103 2.107(6) no
Re2 O6 2.021(4) no
Re2 N4 1.754(4) no
Re2 O8 1.936(3) no
Re2 P2 2.4272(13) no
O5 C39 1.347(6) no
C39 C40 1.390(7) no
C39 C44 1.405(7) no
C40 C41 1.384(8) no
C40 H401 0.943 no
C41 C42 1.375(9) no
C41 H411 0.929 no
C42 C43 1.377(9) no
C42 H421 0.919 no
C43 C44 1.376(8) no
C43 H431 0.926 no
C44 C245 1.443(9) no
C44 N103 1.478(6) no
N103 C145 1.275(7) no
C145 C46 1.434(7) no
C145 H1451 0.950 no
C46 C47 1.421(8) no
C46 C51 1.416(7) no
C46 N203 1.469(9) no
C46 C47 1.421(8) no
C46 C51 1.416(7) no
C47 C48 1.372(10) no
C47 H471 0.927 no
C48 C49 1.366(11) no
C48 H481 0.940 no
C49 C50 1.348(9) no
C49 H491 0.937 no
C50 C51 1.390(8) no
C50 H501 0.934 no
C51 O6 1.334(6) no
N4 C52 1.365(6) no
C52 C53 1.413(7) no
C52 C57 1.401(7) no
C53 C54 1.377(7) no
C53 H531 0.931 no
C54 C55 1.377(8) no
C54 H541 0.947 no
C55 C56 1.372(8) no
C55 H551 0.934 no
C56 C57 1.390(7) no
C56 H561 0.932 no
C57 O7 1.354(6) no
O7 H71 0.830 no
O8 C58 1.404(6) no
C58 H582 0.965 no
C58 H581 0.973 no
C58 H583 0.973 no
P2 C59 1.833(5) no
P2 C65 1.826(5) no
P2 C71 1.819(5) no
C59 C60 1.393(7) no
C59 C64 1.391(7) no
C60 C61 1.384(7) no
C60 H601 0.936 no
C61 C62 1.380(8) no
C61 H611 0.926 no
C62 C63 1.373(8) no
C62 H621 0.933 no
C63 C64 1.382(7) no
C63 H631 0.928 no
C64 H641 0.938 no
C65 C66 1.389(7) no
C65 C70 1.390(7) no
C66 C67 1.375(7) no
C66 H661 0.940 no
C67 C68 1.382(8) no
C67 H671 0.932 no
C68 C69 1.375(9) no
C68 H681 0.930 no
C69 C70 1.392(8) no
C69 H691 0.927 no
C70 H701 0.929 no
C71 C72 1.396(7) no
C71 C76 1.381(7) no
C72 C73 1.389(8) no
C72 H721 0.925 no
C73 C74 1.377(8) no
C73 H731 0.929 no
C74 C75 1.375(8) no
C74 H741 0.938 no
C75 C76 1.388(7) no
C75 H751 0.931 no
C76 H761 0.936 no
N203 C245 1.256(9) no
C245 H2451 0.950 no

loop_
_geom_hbond_atom_site_label_D
_geom_hbond_atom_site_label_H
_geom_hbond_atom_site_label_A
_geom_hbond_distance_DH
_geom_hbond_distance_HA
_geom_hbond_distance_DA
_geom_hbond_angle_DHA
_geom_hbond_publ_flag
O3 H31 O1 0.81 1.93 2.693(8) 156 yes
O7 H71 O5 0.83 1.89 2.720(8) 177 yes
C34 H341 O1 0.94 2.53 3.397(8) 153 yes
C60 H601 N4 0.94 2.59 3.342(8) 137 yes
C72 H721 O5 0.92 2.38 2.983(8) 123 yes
